data_4319142
loop_
_publ_author_name
'Anna Bonamartini Corradi'
'Anna Maria Ferrari'
'Lara Righi'
'Paolo Sgarabotto'

_publ_section_title
;
 An Additional Structural and Electrical Study of Polymeric
 Haloplumbates(II) with Heterocyclic Diprotonated Amines
;
_journal_name_full 'Inorganic Chemistry'
_journal_page_first 218
_journal_page_last 223
_journal_paper_doi 10.1021/ic000319k
_journal_volume 40
_journal_year 2001
_chemical_formula_sum 'C33 H58 Br10 N6 O2 Pb2'
_chemical_formula_weight 1784.30
_chemical_name_systematic ?
_space_group_IT_number 14
_symmetry_Int_Tables_number 14
_symmetry_space_group_name_Hall '-P 2ybc'
_symmetry_space_group_name_H-M 'P 1 21/c 1'
_cell_angle_alpha 90.00(0)
_cell_angle_beta 94.3(1)
_cell_angle_gamma 90.0(0)
_cell_formula_units_Z 4.00
_cell_length_a 22.380(4)
_cell_length_b 9.302(2)
_cell_length_c 24.586(4)
_cell_measurement_radiation X
_cell_measurement_reflns_used 30
_cell_measurement_temperature 298
_cell_measurement_theta_max 25
_cell_measurement_theta_min 15
_cell_measurement_wavelength 0.7106
_cell_volume 5103.9(18)
_diffrn_ambient_temperature 298
_diffrn_radiation_monochromator graphite
_diffrn_radiation_source Mo
_diffrn_radiation_type X
_diffrn_radiation_wavelength 0.71069
_exptl_absorpt_coefficient_mu 14.4516
_exptl_absorpt_correction_type 'Walker and Stuart'
_exptl_crystal_colour colourless
_exptl_crystal_density_diffrn 2.3221
_exptl_crystal_description prism
_exptl_crystal_F_000 3312.0
_exptl_crystal_size_max 0.24
_exptl_crystal_size_mid 0.19
_exptl_crystal_size_min 0.14
_refine_ls_number_parameters 478
_refine_ls_number_reflns 3096
_refine_ls_restrained_S_obs 0.242
_refine_ls_R_factor_gt 0.030
_refine_ls_shift/su_max 0.275
_refine_ls_wR_factor_ref 0.032
_reflns_number_total 13333
_cod_data_source_file ic000319k_5.cif
_cod_data_source_block (benzpipzH2)3[Pb2Br10]*2H2O
_cod_depositor_comments
;
 Changing the _atom_site_occupancy data item value from '.' to '1'
 for all fully occupied atom sites.

 Antanas Vaitkus,
 2017-02-19

 Marking attached hydrogen atoms.

 Antanas Vaitkus,
 2017-02-17
;
_cod_original_cell_volume 5104.(2)
_cod_original_sg_symbol_H-M ' P 21/c '
_cod_original_formula_sum 'Pb2 Br10 N6 C33 H58 O2 '
_cod_database_code 4319142

loop_
_symmetry_equiv_pos_as_xyz
x,y,z
-x,-y,-z
-x,y+1/2,-z+1/2
x,-y+1/2,z+1/2

loop_
_atom_site_label
_atom_site_fract_x
_atom_site_fract_y
_atom_site_fract_z
_atom_site_U_iso_or_equiv
_atom_site_adp_type
_atom_site_type_symbol
_atom_site_calc_flag
_atom_site_occupancy
_atom_site_disorder_group
_atom_site_attached_hydrogens
Pb1 0.45310(0) 0.2247(1) 0.16980(0) 0.0376(3) Uani Pb . 1 . 0
Pb2 0.19630(0) 0.2947(1) 0.24790(0) 0.0366(2) Uani Pb . 1 . 0
Br11 0.5722(1) 0.2037(2) 0.1354(1) 0.0516(6) Uani Br . 1 . 0
Br12 0.4958(1) -0.0116(2) 0.2613(1) 0.0617(8) Uani Br . 1 . 0
Br13 0.4180(1) -0.0288(3) 0.1019(1) 0.0807(10) Uani Br . 1 . 0
Br14 0.4302(1) 0.4252(2) 0.0815(1) 0.0544(7) Uani Br . 1 . 0
Br21 0.1368(1) 0.5353(2) 0.1729(1) 0.0582(8) Uani Br . 1 . 0
Br22 0.2546(1) 0.0843(2) 0.3237(1) 0.0479(7) Uani Br . 1 . 0
Br23 0.2491(1) 0.5538(2) 0.3091(1) 0.0506(8) Uani Br . 1 . 0
Br24 0.0897(1) 0.2857(2) 0.3184(1) 0.0562(8) Uani Br . 1 . 0
Br25 0.1381(1) 0.0551(2) 0.1806(1) 0.0439(6) Uani Br . 1 . 0
Br26 0.3168(1) 0.2640(3) 0.1983(1) 0.0747(10) Uani Br . 1 . 0
N11 0.7029(6) 0.3053(15) 0.3588(5) 0.0398(55) Uani N . 1 . 0
C12 0.6881(9) 0.1472(20) 0.3525(8) 0.0504(81) Uiso C . 1 . 0
C13 0.6323(10) 0.1311(23) 0.3146(8) 0.0613(91) Uani C . 1 . 0
N14 0.6414(7) 0.1864(16) 0.2600(6) 0.0500(63) Uiso N . 1 . 0
C15 0.6615(9) 0.3392(25) 0.2643(7) 0.0547(93) Uiso C . 1 . 0
C16 0.7160(8) 0.3614(23) 0.3039(7) 0.0488(78) Uani C . 1 . 0
C11 0.7588(8) 0.3261(21) 0.3974(6) 0.0418(71) Uiso C . 1 . 0
C111 0.7498(9) 0.2670(22) 0.4526(8) 0.0512(80) Uiso C . 1 . 0
C112 0.7901(11) 0.1642(25) 0.4777(11) 0.0751(94) Uani C . 1 . 0
C113 0.7821(14) 0.1182(32) 0.5296(12) 0.101(15) Uiso C . 1 . 0
C114 0.7384(14) 0.1586(25) 0.5589(10) 0.076(12) Uiso C . 1 . 0
C115 0.6999(12) 0.2585(27) 0.5355(8) 0.075(11) Uani C . 1 . 0
C116 0.7042(12) 0.3124(25) 0.4828(8) 0.0646(96) Uiso C . 1 . 0
N21 0.9538(5) 0.2187(18) 0.1492(5) 0.0329(54) Uiso N . 1 . 0
C22 0.9714(9) 0.1820(21) 0.2072(6) 0.0430(83) Uani C . 1 . 0
C23 0.9438(7) 0.2900(25) 0.2449(8) 0.0530(80) Uiso C . 1 . 0
N24 0.8782(6) 0.2925(18) 0.2349(6) 0.0455(60) Uiso N . 1 . 0
C25 0.8589(8) 0.3222(20) 0.1762(7) 0.0429(72) Uani C . 1 . 0
C26 0.8862(7) 0.2113(21) 0.1400(7) 0.0384(67) Uiso C . 1 . 0
C21 0.9847(8) 0.1200(20) 0.1118(7) 0.0456(82) Uiso C . 1 . 0
C211 0.9676(8) 0.1526(23) 0.0523(8) 0.0403(89) Uani C . 1 . 0
C212 0.9936(11) 0.2710(23) 0.0283(8) 0.0658(90) Uani C . 1 . 0
C213 0.9770(11) 0.2978(30) -0.0281(9) 0.093(11) Uiso C . 1 . 0
C214 0.9384(12) 0.1958(30) -0.0558(9) 0.078(13) Uani C . 1 . 0
C215 0.9158(10) 0.0800(28) -0.0319(10) 0.066(10) Uiso C . 1 . 0
C216 0.9290(9) 0.0645(24) 0.0218(8) 0.0511(89) Uani C . 1 . 0
N31 0.3383(7) 0.2669(16) 0.4130(6) 0.0463(62) Uiso N . 1 . 0
C32 0.3657(11) 0.1546(26) 0.4484(10) 0.084(11) Uani C . 1 . 0
C33 0.4047(10) 0.0540(25) 0.4208(10) 0.081(11) Uiso C . 1 . 0
N34 0.4519(8) 0.1353(21) 0.3904(8) 0.0780(80) Uani N . 1 . 0
C35 0.4204(9) 0.2395(22) 0.3509(9) 0.0612(89) Uiso C . 1 . 0
C36 0.3844(9) 0.3418(22) 0.3813(9) 0.0592(86) Uani C . 1 . 0
C31 0.3069(10) 0.3767(21) 0.4463(9) 0.0564(91) Uiso C . 1 . 0
C311 0.2567(10) 0.3132(22) 0.4760(8) 0.0496(88) Uani C . 1 . 0
C312 0.2009(10) 0.2882(26) 0.4491(9) 0.0613(85) Uiso C . 1 . 0
C313 0.1564(15) 0.2412(25) 0.4792(12) 0.075(14) Uiso C . 1 . 0
C314 0.1643(12) 0.2023(30) 0.5339(12) 0.094(13) Uani C . 1 . 0
C315 0.2180(14) 0.2336(26) 0.5594(11) 0.088(13) Uiso C . 1 . 0
C316 0.2657(12) 0.2862(25) 0.5319(9) 0.0694(99) Uiso C . 1 . 0
O1 0.0085(6) 0.0045(15) 0.3559(5) 0.0630(65) Uani O . 1 . 2
O2 0.5042(8) 0.2894(24) 0.4855(7) 0.1282(97) Uiso O . 1 . 2
H11 0.6650(6) 0.3578(15) 0.3750(5) 0.055(54) Uiso H . 1 . 0
H121 0.6809(9) 0.1016(20) 0.3919(8) 0.036(11) Uani H . 1 . 0
H122 0.7244(9) 0.0912(20) 0.3351(8) 0.089(50) Uiso H . 1 . 0
H131 0.5970(10) 0.1938(23) 0.3307(8) 0.014(53) Uiso H . 1 . 0
H132 0.6189(10) 0.0196(23) 0.3121(8) 0.0338(95) Uani H . 1 . 0
H141 0.6767(7) 0.1243(16) 0.2437(6) 0.007(51) Uiso H . 1 . 0
H142 0.6010(7) 0.1765(16) 0.2335(6) 0.058(53) Uiso H . 1 . 0
H151 0.6708(9) 0.3779(25) 0.2244(7) 0.048(13) Uani H . 1 . 0
H152 0.6251(9) 0.4007(25) 0.2792(7) 0.051(53) Uiso H . 1 . 0
H161 0.7274(8) 0.4741(23) 0.3073(7) 0.086(53) Uiso H . 1 . 0
H162 0.7532(8) 0.3028(23) 0.2892(7) 0.034(11) Uani H . 1 . 0
H111 0.7670(8) 0.4400(21) 0.4019(6) 0.111(20) Uani H . 1 . 0
H112 0.7966(8) 0.2757(21) 0.3804(6) 0.151(57) Uiso H . 1 . 0
H12 0.8264(11) 0.1258(25) 0.4549(11) 0.122(22) Uani H . 1 . 0
H13 0.8139(14) 0.0418(32) 0.5478(12) 0.088(53) Uiso H . 1 . 0
H14 0.7335(14) 0.1180(25) 0.5995(10) 0.096(23) Uani H . 1 . 0
H15 0.6635(12) 0.2933(27) 0.5589(8) 0.090(50) Uiso H . 1 . 0
H16 0.6726(12) 0.3913(25) 0.4658(8) 0.050(15) Uani H . 1 . 0
H21 0.9661(5) 0.3275(18) 0.1395(5) 0.138(57) Uiso H . 1 . 0
H221 0.9547(9) 0.0760(21) 0.2156(6) 0.071(16) Uani H . 1 . 0
H222 1.0196(9) 0.1827(21) 0.2139(6) 0.000(55) Uiso H . 1 . 0
H231 0.9614(7) 0.3955(25) 0.2372(8) 0.049(11) Uani H . 1 . 0
H232 0.9553(7) 0.2605(25) 0.2868(8) 0.140(54) Uiso H . 1 . 0
H241 0.8608(6) 0.1889(18) 0.2456(6) 0.070(18) Uani H . 1 . 0
H242 0.8598(6) 0.3746(18) 0.2598(6) 0.207(59) Uiso H . 1 . 0
H251 0.8106(8) 0.3194(20) 0.1702(7) 0.037(55) Uiso H . 1 . 0
H252 0.8748(8) 0.4272(20) 0.1654(7) 0.065(16) Uani H . 1 . 0
H261 0.8724(7) 0.2316(21) 0.0976(7) 0.139(55) Uiso H . 1 . 0
H262 0.8715(7) 0.1055(21) 0.1511(7) 0.096(59) Uiso H . 1 . 0
H211 1.0325(8) 0.1319(20) 0.1199(7) 0.080(14) Uani H . 1 . 0
H212 0.9719(8) 0.0111(20) 0.1208(7) 0.036(54) Uiso H . 1 . 0
H12 1.0244(11) 0.3398(23) 0.0520(8) 0.161(59) Uiso H . 1 . 0
H13 0.9936(11) 0.3909(30) -0.0485(9) 0.051(14) Uani H . 1 . 0
H14 0.9261(12) 0.2137(30) -0.0986(9) 0.119(57) Uiso H . 1 . 0
H15 0.8887(10) 0.0035(28) -0.0557(10) 0.087(50) Uiso H . 1 . 0
H16 0.9076(9) -0.0219(24) 0.0424(8) 0.048(13) Uani H . 1 . 0
H31 0.3062(7) 0.2132(16) 0.3849(6) 0.135(54) Uiso H . 1 . 0
H321 0.3936(11) 0.2050(26) 0.4807(10) 0.096(51) Uiso H . 1 . 0
H322 0.3304(11) 0.0947(26) 0.4658(10) 0.088(18) Uani H . 1 . 0
H331 0.4263(10) -0.0208(25) 0.4495(10) 0.055(54) Uiso H . 1 . 0
H332 0.3765(10) -0.0042(25) 0.3908(10) 0.086(57) Uiso H . 1 . 0
H341 0.4783(8) 0.0618(21) 0.3681(8) 0.063(16) Uani H . 1 . 0
H342 0.4808(8) 0.1930(21) 0.4200(8) 0.045(14) Uani H . 1 . 0
H351 0.3903(9) 0.1807(22) 0.3227(9) 0.067(51) Uiso H . 1 . 0
H352 0.4528(9) 0.2967(22) 0.3287(9) 0.066(28) Uani H . 1 . 0
H361 0.4145(9) 0.4009(22) 0.4095(9) 0.027(61) Uiso H . 1 . 0
H362 0.3618(9) 0.4155(22) 0.3527(9) 0.072(20) Uani H . 1 . 0
H311 0.2884(10) 0.4592(21) 0.4191(9) 0.149(58) Uiso H . 1 . 0
H312 0.3396(10) 0.4238(21) 0.4756(9) 0.116(26) Uani H . 1 . 0
H12 0.1945(10) 0.3049(26) 0.4056(9) 0.132(53) Uiso H . 1 . 0
H13 0.1118(15) 0.2336(25) 0.4594(12) 0.074(20) Uani H . 1 . 0
H14 0.1297(12) 0.1499(30) 0.5549(12) 0.089(55) Uiso H . 1 . 0
H15 0.2240(14) 0.2161(26) 0.6029(11) 0.063(11) Uani H . 1 . 0
H16 0.3092(12) 0.3035(25) 0.5529(9) 0.094(13) Uani H . 1 . 0

loop_
_atom_site_aniso_label
_atom_site_aniso_U_11
_atom_site_aniso_U_22
_atom_site_aniso_U_33
_atom_site_aniso_U_23
_atom_site_aniso_U_13
_atom_site_aniso_U_12
Pb1 0.0319(4) 0.0387(5) 0.0425(4) -0.0021(4) 0.0047(3) -0.0013(4)
Pb2 0.0318(4) 0.0359(4) 0.0423(4) 0.0034(4) 0.0045(3) 0.0012(4)
Br11 0.0369(10) 0.0563(13) 0.0633(12) 0.0049(11) 0.0141(9) 0.0057(11)
Br12 0.0507(12) 0.0667(16) 0.0662(15) 0.0233(12) -0.0062(10) -0.0007(12)
Br13 0.0798(17) 0.0821(18) 0.0842(16) -0.0407(14) 0.0331(13) -0.0403(14)
Br14 0.0507(12) 0.0655(14) 0.0459(11) 0.0042(10) -0.0035(9) -0.0018(11)
Br21 0.0664(15) 0.0566(14) 0.0513(12) 0.0076(10) 0.0021(10) 0.0125(12)
Br22 0.0523(12) 0.0419(12) 0.0482(12) 0.0081(10) -0.0039(9) -0.0033(10)
Br23 0.0426(12) 0.0480(13) 0.0615(13) -0.0068(10) 0.0054(9) -0.0026(10)
Br24 0.0397(10) 0.0682(14) 0.0615(12) -0.0028(12) 0.0100(9) -0.0016(11)
Br25 0.0404(11) 0.0470(12) 0.0439(11) -0.0014(9) 0.0003(9) -0.0005(10)
Br26 0.0543(13) 0.0772(18) 0.0976(17) 0.0183(14) 0.0386(12) 0.0093(12)
N11 0.0484(92) 0.0313(93) 0.0402(91) -0.0152(80) 0.0068(72) -0.0035(84)
C13 0.071(15) 0.029(13) 0.049(14) 0.006(11) -0.005(12) -0.032(12)
C16 0.079(17) 0.032(14) 0.070(16) 0.015(12) -0.010(13) -0.022(13)
C112 0.027(10) 0.051(11) 0.071(12) 0.008(9) -0.008(9) 0.000(8)
C115 0.049(14) 0.095(20) 0.019(13) 0.019(13) -0.006(10) 0.009(14)
C22 0.050(14) 0.048(15) 0.050(11) 0.006(10) 0.019(10) -0.016(12)
C25 0.043(12) 0.043(15) 0.038(10) -0.008(9) 0.000(9) -0.005(10)
C211 0.050(13) 0.060(15) 0.043(13) -0.018(11) -0.002(11) -0.019(11)
C212 0.041(17) 0.077(17) 0.104(20) -0.004(15) -0.011(16) -0.005(14)
C214 0.118(26) 0.095(23) 0.085(23) 0.008(19) -0.029(18) -0.015(20)
C216 0.143(26) 0.032(15) 0.050(19) 0.006(13) -0.018(18) -0.006(16)
C32 0.106(19) 0.093(22) 0.029(13) -0.024(14) 0.025(13) -0.024(17)
N34 0.095(21) 0.048(16) 0.053(13) -0.008(13) 0.023(14) -0.006(16)
C36 0.027(8) 0.044(11) 0.029(8) 0.005(8) 0.009(6) 0.009(9)
C311 0.055(15) 0.039(16) 0.034(11) 0.005(10) -0.000(10) 0.012(12)
C314 0.027(9) 0.073(17) 0.059(14) 0.013(13) 0.003(9) 0.002(12)
O1 0.044(9) 0.045(12) 0.049(10) -0.007(10) 0.013(7) 0.012(10)

loop_
_atom_type_symbol
_atom_type_number_in_cell
_atom_type_description
_atom_type_scat_dispersion_real
_atom_type_scat_dispersion_imag
_atom_type_scat_source
Pb 8 'Lead        ' -3.3944 10.1111 'Int. Tab. C, 4.2.6.8, 6.1.1.4'
Br 40 'Bromine     ' -0.2901 2.4595 'Int. Tab. C, 4.2.6.8, 6.1.1.4'
'N ' 24 'Nitrogen    ' 0.0061 0.0033 'Int. Tab. C, 4.2.6.8, 6.1.1.4'
'C ' 132 'Carbon      ' 0.0033 0.0016 'Int. Tab. C, 4.2.6.8, 6.1.1.4'
'O ' 8 'Oxygen      ' 0.0106 0.0060 'Int. Tab. C, 4.2.6.8, 6.1.1.4'
'H ' 216 'Hydrogen    ' 0.0000 0.0000 'Int. Tab. C, 4.2.6.8, 6.1.1.4'

loop_
_geom_angle_atom_site_label_1
_geom_angle_atom_site_label_2
_geom_angle_atom_site_label_3
_geom_angle
_geom_angle_site_symmetry_1
_geom_angle_site_symmetry_2
_geom_angle_site_symmetry_3
_geom_angle_publ_flag
Br11 Pb1 Br13 89.6(1) . . . no
Br11 Pb1 Br14 86.5(1) . . . no
Br13 Pb1 Br14 93.8(1) . . . no
Br22 Pb2 Br23 94.4(1) . . . no
Br22 Pb2 Br24 87.2(1) . . . no
Br22 Pb2 Br25 90.5(1) . . . no
Br22 Pb2 Br26 80.1(1) . . . no
Br23 Pb2 Br24 91.8(1) . . . no
Br23 Pb2 Br25 175.1(1) . . . no
Br23 Pb2 Br26 87.1(1) . . . no
Br24 Pb2 Br25 88.1(1) . . . no
Br24 Pb2 Br26 167.1(1) . . . no
Br25 Pb2 Br26 94.0(1) . . . no
H11 N11 C12 108(1) . . . no
H11 N11 C16 113(1) . . . no
H11 N11 C11 110(1) . . . no
C12 N11 C16 108(1) . . . no
C12 N11 C11 111(1) . . . no
C16 N11 C11 108(1) . . . no
N11 C12 H121 110(2) . . . no
N11 C12 H122 110(2) . . . no
N11 C12 C13 109(2) . . . no
H121 C12 H122 109(2) . . . no
H121 C12 C13 110(2) . . . no
H122 C12 C13 109(2) . . . no
C12 C13 H131 108(2) . . . no
C12 C13 H132 110(2) . . . no
C12 C13 N14 111(2) . . . no
H131 C13 H132 109(2) . . . no
H131 C13 N14 108(2) . . . no
H132 C13 N14 110(2) . . . no
C13 N14 H141 108(2) . . . no
C13 N14 H142 111(2) . . . no
C13 N14 C15 109(1) . . . no
H141 N14 H142 110(2) . . . no
H141 N14 C15 108(2) . . . no
H142 N14 C15 111(2) . . . no
N14 C15 H151 109(2) . . . no
N14 C15 H152 107(2) . . . no
N14 C15 C16 114(2) . . . no
H151 C15 H152 109(2) . . . no
H151 C15 C16 110(2) . . . no
H152 C15 C16 107(2) . . . no
N11 C16 C15 109(1) . . . no
N11 C16 H161 109(2) . . . no
N11 C16 H162 110(2) . . . no
C15 C16 H161 111(2) . . . no
C15 C16 H162 109(2) . . . no
H161 C16 H162 109(2) . . . no
N11 C11 H111 108(2) . . . no
N11 C11 H112 110(2) . . . no
N11 C11 C111 111(1) . . . no
H111 C11 H112 110(2) . . . no
H111 C11 C111 108(2) . . . no
H112 C11 C111 111(2) . . . no
C11 C111 C112 121(2) . . . no
C11 C111 C116 122(2) . . . no
C112 C111 C116 116(2) . . . no
C111 C112 H12 118(2) . . . no
C111 C112 C113 119(2) . . . no
H12 C112 C113 122(3) . . . no
C112 C113 H13 118(3) . . . no
C112 C113 C114 125(3) . . . no
H13 C113 C114 117(3) . . . no
C113 C114 H14 123(3) . . . no
C113 C114 C115 116(3) . . . no
H14 C114 C115 122(3) . . . no
C114 C115 H15 117(3) . . . no
C114 C115 C116 123(2) . . . no
H15 C115 C116 119(2) . . . no
C111 C116 C115 120(2) . . . no
C111 C116 H16 119(3) . . . no
C115 C116 H16 121(2) . . . no
H21 N21 C22 112(1) . . . no
H21 N21 C26 106(1) . . . no
H21 N21 C21 107(2) . . . no
C22 N21 C26 109(1) . . . no
C22 N21 C21 110(1) . . . no
C26 N21 C21 112(1) . . . no
N21 C22 H221 109(2) . . . no
N21 C22 H222 110(2) . . . no
N21 C22 C23 110(1) . . . no
H221 C22 H222 109(2) . . . no
H221 C22 C23 109(2) . . . no
H222 C22 C23 110(2) . . . no
C22 C23 H231 109(2) . . . no
C22 C23 H232 109(2) . . . no
C22 C23 N24 111(1) . . . no
H231 C23 H232 110(2) . . . no
H231 C23 N24 109(2) . . . no
H232 C23 N24 109(2) . . . no
C23 N24 H241 109(2) . . . no
C23 N24 H242 110(1) . . . no
C23 N24 C25 112(1) . . . no
H241 N24 H242 109(2) . . . no
H241 N24 C25 108(2) . . . no
H242 N24 C25 109(2) . . . no
N24 C25 H251 110(2) . . . no
N24 C25 H252 109(2) . . . no
N24 C25 C26 110(1) . . . no
H251 C25 H252 109(2) . . . no
H251 C25 C26 110(2) . . . no
H252 C25 C26 108(2) . . . no
N21 C26 C25 109(1) . . . no
N21 C26 H261 110(2) . . . no
N21 C26 H262 109(2) . . . no
C25 C26 H261 110(2) . . . no
C25 C26 H262 109(2) . . . no
H261 C26 H262 109(2) . . . no
N21 C21 H211 109(2) . . . no
N21 C21 H212 108(2) . . . no
N21 C21 C211 112(1) . . . no
H211 C21 H212 109(2) . . . no
H211 C21 C211 109(2) . . . no
H212 C21 C211 110(2) . . . no
C21 C211 C212 119(2) . . . no
C21 C211 C216 121(2) . . . no
C212 C211 C216 120(2) . . . no
C211 C212 H12 121(2) . . . no
C211 C212 C213 117(2) . . . no
H12 C212 C213 122(2) . . . no
C212 C213 H13 121(2) . . . no
C212 C213 C214 117(2) . . . no
H13 C213 C214 122(3) . . . no
C213 C214 H14 118(2) . . . no
C213 C214 C215 124(3) . . . no
H14 C214 C215 118(3) . . . no
C214 C215 H15 120(3) . . . no
C214 C215 C216 117(2) . . . no
H15 C215 C216 123(3) . . . no
C211 C216 C215 124(2) . . . no
C211 C216 H16 118(2) . . . no
C215 C216 H16 118(2) . . . no
H31 N31 C32 106(2) . . . no
H31 N31 C36 109(2) . . . no
H31 N31 C31 110(2) . . . no
C32 N31 C36 111(2) . . . no
C32 N31 C31 111(2) . . . no
C36 N31 C31 109(1) . . . no
N31 C32 H321 109(2) . . . no
N31 C32 H322 108(2) . . . no
N31 C32 C33 114(2) . . . no
H321 C32 H322 109(3) . . . no
H321 C32 C33 106(2) . . . no
H322 C32 C33 109(2) . . . no
C32 C33 H331 111(2) . . . no
C32 C33 H332 107(2) . . . no
C32 C33 N34 111(2) . . . no
H331 C33 H332 109(3) . . . no
H331 C33 N34 110(2) . . . no
H332 C33 N34 108(2) . . . no
C33 N34 H341 111(2) . . . no
C33 N34 H342 108(2) . . . no
C33 N34 C35 109(2) . . . no
H341 N34 H342 110(2) . . . no
H341 N34 C35 109(2) . . . no
H342 N34 C35 110(2) . . . no
N34 C35 H351 109(2) . . . no
N34 C35 H352 110(2) . . . no
N34 C35 C36 109(2) . . . no
H351 C35 H352 110(2) . . . no
H351 C35 C36 108(2) . . . no
H352 C35 C36 110(2) . . . no
N31 C36 C35 112(2) . . . no
N31 C36 H361 109(2) . . . no
N31 C36 H362 109(2) . . . no
C35 C36 H361 108(2) . . . no
C35 C36 H362 109(2) . . . no
H361 C36 H362 110(2) . . . no
N31 C31 H311 108(2) . . . no
N31 C31 H312 108(2) . . . no
N31 C31 C311 113(2) . . . no
H311 C31 H312 110(3) . . . no
H311 C31 C311 108(2) . . . no
H312 C31 C311 109(2) . . . no
C31 C311 C312 121(2) . . . no
C31 C311 C316 119(2) . . . no
C312 C311 C316 120(2) . . . no
C311 C312 H12 120(2) . . . no
C311 C312 C313 118(2) . . . no
H12 C312 C313 123(3) . . . no
C312 C313 H13 118(3) . . . no
C312 C313 C314 124(3) . . . no
H13 C313 C314 118(3) . . . no
C313 C314 H14 122(3) . . . no
C313 C314 C315 116(3) . . . no
H14 C314 C315 122(3) . . . no
C314 C315 H15 118(3) . . . no
C314 C315 C316 123(3) . . . no
H15 C315 C316 119(3) . . . no
C311 C316 C315 119(2) . . . no
C311 C316 H16 120(2) . . . no
C315 C316 H16 121(3) . . . no

loop_
_geom_bond_atom_site_label_1
_geom_bond_atom_site_label_2
_geom_bond_distance
_geom_bond_site_symmetry_1
_geom_bond_site_symmetry_2
_geom_bond_publ_flag
Pb1 BR11 2.863(3) . . no
Pb1 BR13 2.961(3) . . no
Pb1 BR14 2.879(2) . . no
Pb2 BR22 2.940(3) . . no
Pb2 BR23 3.034(2) . . no
Pb2 BR24 3.053(3) . . no
Pb2 BR25 3.013(3) . . no
Pb2 BR26 3.055(3) . . no
N11 H11 1.08(1) . . no
N11 C12 1.51(2) . . no
N11 C16 1.50(2) . . no
N11 C11 1.52(2) . . no
C12 H121 1.08(2) . . no
C12 H122 1.08(2) . . no
C12 C13 1.51(2) . . no
C13 H131 1.08(3) . . no
C13 H132 1.08(3) . . no
C13 N14 1.47(2) . . no
N14 H141 1.08(2) . . no
N14 H142 1.08(2) . . no
N14 C15 1.49(2) . . no
C15 H151 1.08(2) . . no
C15 H152 1.08(3) . . no
C15 C16 1.52(2) . . no
C16 H161 1.08(3) . . no
C16 H162 1.08(2) . . no
C11 H111 1.08(2) . . no
C11 H112 1.08(2) . . no
C11 C111 1.49(2) . . no
C111 C112 1.42(3) . . no
C111 C116 1.37(3) . . no
C112 H12 1.08(3) . . no
C112 C113 1.37(4) . . no
C113 H13 1.08(4) . . no
C113 C114 1.31(4) . . no
C114 H14 1.08(3) . . no
C114 C115 1.36(3) . . no
C115 H15 1.08(3) . . no
C115 C116 1.40(2) . . no
C116 H16 1.08(3) . . no
N21 H21 1.08(2) . . no
N21 C22 1.49(2) . . no
N21 C26 1.51(1) . . no
N21 C21 1.50(2) . . no
C22 H221 1.08(2) . . no
C22 H222 1.08(2) . . no
C22 C23 1.53(2) . . no
C23 H231 1.08(3) . . no
C23 H232 1.08(2) . . no
C23 N24 1.47(2) . . no
N24 H241 1.08(2) . . no
N24 H242 1.08(2) . . no
N24 C25 1.50(2) . . no
C25 H251 1.08(2) . . no
C25 H252 1.08(2) . . no
C25 C26 1.52(2) . . no
C26 H261 1.08(2) . . no
C26 H262 1.08(2) . . no
C21 H211 1.08(2) . . no
C21 H212 1.08(2) . . no
C21 C211 1.51(2) . . no
C211 C212 1.40(3) . . no
C211 C216 1.37(2) . . no
C212 H12 1.08(3) . . no
C212 C213 1.43(3) . . no
C213 H13 1.08(3) . . no
C213 C214 1.42(3) . . no
C214 H14 1.08(3) . . no
C214 C215 1.34(3) . . no
C215 H15 1.08(3) . . no
C215 C216 1.34(3) . . no
C216 H16 1.08(3) . . no
N31 H31 1.08(2) . . no
N31 C32 1.46(2) . . no
N31 C36 1.51(2) . . no
N31 C31 1.51(2) . . no
C32 H321 1.08(3) . . no
C32 H322 1.08(3) . . no
C32 C33 1.48(3) . . no
C33 H331 1.08(3) . . no
C33 H332 1.08(3) . . no
C33 N34 1.54(3) . . no
N34 H341 1.08(2) . . no
N34 H342 1.08(2) . . no
N34 C35 1.51(2) . . no
C35 H351 1.08(2) . . no
C35 H352 1.08(3) . . no
C35 C36 1.48(3) . . no
C36 H361 1.08(2) . . no
C36 H362 1.08(2) . . no
C31 H311 1.08(2) . . no
C31 H312 1.08(3) . . no
C31 C311 1.51(3) . . no
C311 C312 1.39(3) . . no
C311 C316 1.40(2) . . no
C312 H12 1.08(3) . . no
C312 C313 1.36(4) . . no
C313 H13 1.08(4) . . no
C313 C314 1.39(4) . . no
C314 H14 1.08(4) . . no
C314 C315 1.35(4) . . no
C315 H15 1.08(3) . . no
C315 C316 1.39(4) . . no
C316 H16 1.08(3) . . no

loop_
_geom_hbond_atom_site_label_D
_geom_hbond_atom_site_label_H
_geom_hbond_atom_site_label_A
_geom_hbond_distance_DH
_geom_hbond_distance_HA
_geom_hbond_distance_DA
_geom_hbond_angle_DHA
_geom_hbond_site_symmetry_A
_geom_hbond_publ_flag
N14 H142 Br11 1.08(2) 2.46(2) 3.33(2) 137(1) 1_555 ?
N31 H31 Br22 1.08(2) 2.18(2) 3.26(2) 170(1) 1_555 ?
N34 H341 Br12 1.08(3) 2.77(2) 3.66(2) 139(2) 1_555 ?
N34 H342 O2 1.08(3) 1.88(3) 2.91(3) 158(2) 1_555 ?
N24 H242 Br25 1.08(2) 2.23(2) 3.24(2) 156(1) 3_655 ?
N11 H11 Br13 1.08(2) 2.25(1) 3.32(1) 173(1) 3_655 ?
N21 H21 O1 1.08(2) 1.74(2) 2.80(2) 163(2) 3_655 ?
N24 H241 Br21 1.08(2) 2.46(2) 3.33(2) 137(1) 3_645 ?
N24 H241 Br23 1.08(2) 2.99(1) 3.71(2) 124(1) 3_645 ?
N34 H341 Br14 1.08(3) 2.64(2) 3.31(2) 120(2) 3_645 ?
N14 H141 Br23 1.08(2) 2.28(2) 3.32(2) 162(1) 3_645 ?

loop_
_geom_torsion_atom_site_label_1
_geom_torsion_atom_site_label_2
_geom_torsion_atom_site_label_3
_geom_torsion_atom_site_label_4
_geom_torsion
_geom_torsion_site_symmetry_1
_geom_torsion_site_symmetry_2
_geom_torsion_site_symmetry_3
_geom_torsion_site_symmetry_4
_geom_torsion_publ_flag
H11 N11 C12 H121 -60(2) . . . . no
H11 N11 C12 H122 178(2) . . . . no
H11 N11 C12 C13 59(2) . . . . no
C16 N11 C12 H121 177(2) . . . . no
C16 N11 C12 H122 56(2) . . . . no
C16 N11 C12 C13 -62(2) . . . . no
C11 N11 C12 H121 59(2) . . . . no
C11 N11 C12 H122 -61(2) . . . . no
C11 N11 C12 C13 179(1) . . . . no
H11 N11 C16 C15 -58(2) . . . . no
H11 N11 C16 H161 62(2) . . . . no
H11 N11 C16 H162 -177(2) . . . . no
C12 N11 C16 C15 59(2) . . . . no
C12 N11 C16 H161 -178(2) . . . . no
C12 N11 C16 H162 -58(2) . . . . no
C11 N11 C16 C15 179(1) . . . . no
C11 N11 C16 H161 -59(2) . . . . no
C11 N11 C16 H162 60(2) . . . . no
H11 N11 C11 H111 -58(2) . . . . no
H11 N11 C11 H112 -178(2) . . . . no
H11 N11 C11 C111 59(2) . . . . no
C12 N11 C11 H111 -177(2) . . . . no
C12 N11 C11 H112 63(2) . . . . no
C12 N11 C11 C111 -59(2) . . . . no
C16 N11 C11 H111 64(2) . . . . no
C16 N11 C11 H112 -54(2) . . . . no
C16 N11 C11 C111 -177(1) . . . . no
N11 C12 C13 H131 -55(2) . . . . no
N11 C12 C13 H132 -174(2) . . . . no
N11 C12 C13 N14 62(2) . . . . no
H121 C12 C13 H131 64(3) . . . . no
H121 C12 C13 H132 -54(3) . . . . no
H121 C12 C13 N14 -177(2) . . . . no
H122 C12 C13 H131 -175(2) . . . . no
H122 C12 C13 H132 65(3) . . . . no
H122 C12 C13 N14 -57(2) . . . . no
C12 C13 N14 H141 61(2) . . . . no
C12 C13 N14 H142 -178(2) . . . . no
C12 C13 N14 C15 -55(2) . . . . no
H131 C13 N14 H141 180(2) . . . . no
H131 C13 N14 H142 -59(2) . . . . no
H131 C13 N14 C15 63(2) . . . . no
H132 C13 N14 H141 -60(2) . . . . no
H132 C13 N14 H142 59(3) . . . . no
H132 C13 N14 C15 -177(2) . . . . no
C13 N14 C15 H151 177(2) . . . . no
C13 N14 C15 H152 -64(2) . . . . no
C13 N14 C15 C16 54(2) . . . . no
H141 N14 C15 H151 59(2) . . . . no
H141 N14 C15 H152 178(2) . . . . no
H141 N14 C15 C16 -63(2) . . . . no
H142 N14 C15 H151 -60(2) . . . . no
H142 N14 C15 H152 58(2) . . . . no
H142 N14 C15 C16 176(2) . . . . no
N14 C15 C16 N11 -56(2) . . . . no
N14 C15 C16 H161 -176(2) . . . . no
N14 C15 C16 H162 63(2) . . . . no
H151 C15 C16 N11 -178(2) . . . . no
H151 C15 C16 H161 60(3) . . . . no
H151 C15 C16 H162 -59(3) . . . . no
H152 C15 C16 N11 62(2) . . . . no
H152 C15 C16 H161 -57(3) . . . . no
H152 C15 C16 H162 -178(2) . . . . no
N11 C11 C111 C112 125(2) . . . . no
N11 C11 C111 C116 -56(2) . . . . no
H111 C11 C111 C112 -115(2) . . . . no
H111 C11 C111 C116 61(3) . . . . no
H112 C11 C111 C112 3(3) . . . . no
H112 C11 C111 C116 -178(2) . . . . no
C11 C111 C112 H12 -2(4) . . . . no
C11 C111 C112 C113 177(2) . . . . no
C116 C111 C112 H12 180(3) . . . . no
C116 C111 C112 C113 0(3) . . . . no
C11 C111 C116 C115 -176(2) . . . . no
C11 C111 C116 H16 2(4) . . . . no
C112 C111 C116 C115 1(3) . . . . no
C112 C111 C116 H16 179(3) . . . . no
C111 C112 C113 H13 -178(3) . . . . no
C111 C112 C113 C114 2(4) . . . . no
H12 C112 C113 H13 1(5) . . . . no
H12 C112 C113 C114 -178(3) . . . . no
C112 C113 C114 H14 179(3) . . . . no
C112 C113 C114 C115 -2(4) . . . . no
H13 C113 C114 H14 0(5) . . . . no
H13 C113 C114 C115 178(3) . . . . no
C113 C114 C115 H15 180(3) . . . . no
C113 C114 C115 C116 2(4) . . . . no
H14 C114 C115 H15 -1(4) . . . . no
H14 C114 C115 C116 -178(3) . . . . no
C114 C115 C116 C111 -1(4) . . . . no
C114 C115 C116 H16 180(3) . . . . no
H15 C115 C116 C111 -178(3) . . . . no
H15 C115 C116 H16 2(4) . . . . no
H21 N21 C22 H221 175(2) . . . . no
H21 N21 C22 H222 -64(2) . . . . no
H21 N21 C22 C23 56(2) . . . . no
C26 N21 C22 H221 58(2) . . . . no
C26 N21 C22 H222 178(2) . . . . no
C26 N21 C22 C23 -60(2) . . . . no
C21 N21 C22 H221 -64(2) . . . . no
C21 N21 C22 H222 54(2) . . . . no
C21 N21 C22 C23 176(1) . . . . no
H21 N21 C26 C25 -57(2) . . . . no
H21 N21 C26 H261 63(2) . . . . no
H21 N21 C26 H262 -176(2) . . . . no
C22 N21 C26 C25 62(2) . . . . no
C22 N21 C26 H261 -176(2) . . . . no
C22 N21 C26 H262 -56(2) . . . . no
C21 N21 C26 C25 -175(1) . . . . no
C21 N21 C26 H261 -54(2) . . . . no
C21 N21 C26 H262 66(2) . . . . no
H21 N21 C21 H211 63(2) . . . . no
H21 N21 C21 H212 -178(2) . . . . no
H21 N21 C21 C211 -57(2) . . . . no
C22 N21 C21 H211 -59(2) . . . . no
C22 N21 C21 H212 59(2) . . . . no
C22 N21 C21 C211 179(1) . . . . no
C26 N21 C21 H211 179(2) . . . . no
C26 N21 C21 H212 -62(2) . . . . no
C26 N21 C21 C211 58(2) . . . . no
N21 C22 C23 H231 -61(2) . . . . no
N21 C22 C23 H232 178(2) . . . . no
N21 C22 C23 N24 58(2) . . . . no
H221 C22 C23 H231 179(2) . . . . no
H221 C22 C23 H232 59(3) . . . . no
H221 C22 C23 N24 -60(2) . . . . no
H222 C22 C23 H231 58(3) . . . . no
H222 C22 C23 H232 -60(3) . . . . no
H222 C22 C23 N24 178(2) . . . . no
C22 C23 N24 H241 64(2) . . . . no
C22 C23 N24 H242 -175(2) . . . . no
C22 C23 N24 C25 -54(2) . . . . no
H231 C23 N24 H241 -175(2) . . . . no
H231 C23 N24 H242 -55(2) . . . . no
H231 C23 N24 C25 64(2) . . . . no
H232 C23 N24 H241 -55(2) . . . . no
H232 C23 N24 H242 63(2) . . . . no
H232 C23 N24 C25 -175(2) . . . . no
C23 N24 C25 H251 178(2) . . . . no
C23 N24 C25 H252 -61(2) . . . . no
C23 N24 C25 C26 57(2) . . . . no
H241 N24 C25 H251 58(2) . . . . no
H241 N24 C25 H252 178(2) . . . . no
H241 N24 C25 C26 -62(2) . . . . no
H242 N24 C25 H251 -60(2) . . . . no
H242 N24 C25 H252 59(2) . . . . no
H242 N24 C25 C26 178(2) . . . . no
N24 C25 C26 N21 -58(2) . . . . no
N24 C25 C26 H261 180(2) . . . . no
N24 C25 C26 H262 60(2) . . . . no
H251 C25 C26 N21 180(2) . . . . no
H251 C25 C26 H261 59(2) . . . . no
H251 C25 C26 H262 -61(2) . . . . no
H252 C25 C26 N21 60(2) . . . . no
H252 C25 C26 H261 -60(2) . . . . no
H252 C25 C26 H262 179(2) . . . . no
N21 C21 C211 C212 77(2) . . . . no
N21 C21 C211 C216 -104(2) . . . . no
H211 C21 C211 C212 -42(3) . . . . no
H211 C21 C211 C216 134(2) . . . . no
H212 C21 C211 C212 -162(2) . . . . no
H212 C21 C211 C216 14(3) . . . . no
C21 C211 C212 H12 -1(3) . . . . no
C21 C211 C212 C213 179(2) . . . . no
C216 C211 C212 H12 -178(2) . . . . no
C216 C211 C212 C213 2(3) . . . . no
C21 C211 C216 C215 -173(2) . . . . no
C21 C211 C216 H16 6(3) . . . . no
C212 C211 C216 C215 3(3) . . . . no
C212 C211 C216 H16 -175(2) . . . . no
C211 C212 C213 H13 177(3) . . . . no
C211 C212 C213 C214 -3(3) . . . . no
H12 C212 C213 H13 -1(4) . . . . no
H12 C212 C213 C214 177(3) . . . . no
C212 C213 C214 H14 -178(3) . . . . no
C212 C213 C214 C215 2(4) . . . . no
H13 C213 C214 H14 0(4) . . . . no
H13 C213 C214 C215 -178(3) . . . . no
C213 C214 C215 H15 -176(3) . . . . no
C213 C214 C215 C216 3(4) . . . . no
H14 C214 C215 H15 4(4) . . . . no
H14 C214 C215 C216 -175(3) . . . . no
C214 C215 C216 C211 -4(4) . . . . no
C214 C215 C216 H16 174(2) . . . . no
H15 C215 C216 C211 174(3) . . . . no
H15 C215 C216 H16 -6(4) . . . . no
H31 N31 C32 H321 -171(2) . . . . no
H31 N31 C32 H322 -52(3) . . . . no
H31 N31 C32 C33 69(2) . . . . no
C36 N31 C32 H321 69(3) . . . . no
C36 N31 C32 H322 -171(2) . . . . no
C36 N31 C32 C33 -49(2) . . . . no
C31 N31 C32 H321 -52(3) . . . . no
C31 N31 C32 H322 66(3) . . . . no
C31 N31 C32 C33 -171(2) . . . . no
H31 N31 C36 C35 -63(2) . . . . no
H31 N31 C36 H361 176(2) . . . . no
H31 N31 C36 H362 57(2) . . . . no
C32 N31 C36 C35 53(2) . . . . no
C32 N31 C36 H361 -66(2) . . . . no
C32 N31 C36 H362 174(2) . . . . no
C31 N31 C36 C35 176(2) . . . . no
C31 N31 C36 H361 56(2) . . . . no
C31 N31 C36 H362 -63(2) . . . . no
H31 N31 C31 H311 -64(2) . . . . no
H31 N31 C31 H312 177(2) . . . . no
H31 N31 C31 C311 55(2) . . . . no
C32 N31 C31 H311 178(2) . . . . no
C32 N31 C31 H312 60(2) . . . . no
C32 N31 C31 C311 -61(2) . . . . no
C36 N31 C31 H311 55(2) . . . . no
C36 N31 C31 H312 -62(2) . . . . no
C36 N31 C31 C311 176(2) . . . . no
N31 C32 C33 H331 175(2) . . . . no
N31 C32 C33 H332 -64(3) . . . . no
N31 C32 C33 N34 52(3) . . . . no
H321 C32 C33 H331 55(3) . . . . no
H321 C32 C33 H332 175(3) . . . . no
H321 C32 C33 N34 -67(3) . . . . no
H322 C32 C33 H331 -62(3) . . . . no
H322 C32 C33 H332 57(3) . . . . no
H322 C32 C33 N34 174(2) . . . . no
C32 C33 N34 H341 -175(2) . . . . no
C32 C33 N34 H342 64(3) . . . . no
C32 C33 N34 C35 -55(2) . . . . no
H331 C33 N34 H341 60(3) . . . . no
H331 C33 N34 H342 -59(3) . . . . no
H331 C33 N34 C35 -179(2) . . . . no
H332 C33 N34 H341 -58(3) . . . . no
H332 C33 N34 H342 -178(2) . . . . no
H332 C33 N34 C35 61(3) . . . . no
C33 N34 C35 H351 -58(2) . . . . no
C33 N34 C35 H352 -178(2) . . . . no
C33 N34 C35 C36 59(2) . . . . no
H341 N34 C35 H351 62(3) . . . . no
H341 N34 C35 H352 -57(3) . . . . no
H341 N34 C35 C36 -179(2) . . . . no
H342 N34 C35 H351 -177(2) . . . . no
H342 N34 C35 H352 62(3) . . . . no
H342 N34 C35 C36 -58(2) . . . . no
N34 C35 C36 N31 -58(2) . . . . no
N34 C35 C36 H361 61(2) . . . . no
N34 C35 C36 H362 -179(2) . . . . no
H351 C35 C36 N31 60(3) . . . . no
H351 C35 C36 H361 -179(2) . . . . no
H351 C35 C36 H362 -60(3) . . . . no
H352 C35 C36 N31 180(2) . . . . no
H352 C35 C36 H361 -59(3) . . . . no
H352 C35 C36 H362 59(3) . . . . no
N31 C31 C311 C312 -79(2) . . . . no
N31 C31 C311 C316 103(2) . . . . no
H311 C31 C311 C312 40(3) . . . . no
H311 C31 C311 C316 -136(2) . . . . no
H312 C31 C311 C312 159(2) . . . . no
H312 C31 C311 C316 -17(3) . . . . no
C31 C311 C312 H12 6(4) . . . . no
C31 C311 C312 C313 -174(2) . . . . no
C316 C311 C312 H12 -176(2) . . . . no
C316 C311 C312 C313 2(3) . . . . no
C31 C311 C316 C315 177(2) . . . . no
C31 C311 C316 H16 -3(4) . . . . no
C312 C311 C316 C315 0(3) . . . . no
C312 C311 C316 H16 179(3) . . . . no
C311 C312 C313 H13 173(3) . . . . no
C311 C312 C313 C314 -6(4) . . . . no
H12 C312 C313 H13 -7(5) . . . . no
H12 C312 C313 C314 172(3) . . . . no
C312 C313 C314 H14 -169(3) . . . . no
C312 C313 C314 C315 10(4) . . . . no
H13 C313 C314 H14 10(5) . . . . no
H13 C313 C314 C315 -169(3) . . . . no
C313 C314 C315 H15 173(3) . . . . no
C313 C314 C315 C316 -6(4) . . . . no
H14 C314 C315 H15 -6(5) . . . . no
H14 C314 C315 C316 173(3) . . . . no
C314 C315 C316 C311 3(4) . . . . no
C314 C315 C316 H16 -175(3) . . . . no
H15 C315 C316 C311 -177(3) . . . . no
H15 C315 C316 H16 4(5) . . . . no
